data_4344092
loop_
_publ_author_name
'Bezpalko, Mark W.'
'Foxman, Bruce M.'
'Thomas, Christine M.'

_publ_section_title
;
 Use of a Bidentate Ligand Featuring an N-Heterocyclic Phosphenium Cation
 (NHP(+)) to Systematically Explore the Bonding of NHP(+) Ligands with
 Nickel.
;
_journal_issue 17
_journal_name_full 'Inorganic chemistry'
_journal_page_first 8717
_journal_page_last 8726
_journal_paper_doi 10.1021/acs.inorgchem.5b01363
_journal_volume 54
_journal_year 2015
_chemical_formula_moiety 'C60 H62 Cl6 N4 Ni2 P4'
_chemical_formula_sum 'C60 H62 Cl6 N4 Ni2 P4'
_chemical_formula_weight 1293.21
_space_group_IT_number 14
_symmetry_cell_setting monoclinic
_symmetry_space_group_name_Hall '-P 2ybc'
_symmetry_space_group_name_H-M 'P 1 21/c 1'
_atom_sites_solution_hydrogens difmap
_atom_sites_solution_primary direct
_audit_creation_date 2013-12-17
_audit_creation_method CRYSTALS_ver_14.43
_cell_angle_alpha 90
_cell_angle_beta 96.805(3)
_cell_angle_gamma 90
_cell_formula_units_Z 4
_cell_length_a 11.9004(7)
_cell_length_b 13.5853(7)
_cell_length_c 35.912(2)
_cell_measurement_reflns_used 6708
_cell_measurement_temperature 120
_cell_measurement_theta_max 23
_cell_measurement_theta_min 2
_cell_volume 5765.0(6)
_computing_cell_refinement 'Apex2 (Bruker AXS, 2006)'
_computing_data_collection 'Apex2 (Bruker AXS, 2006)'
_computing_data_reduction 'Apex2 (Bruker AXS, 2006)'
_computing_molecular_graphics 'CAMERON (Watkin et al., 1996)'
_computing_publication_material 'CRYSTALS (Betteridge et al., 2003)'
_computing_structure_refinement 'CRYSTALS (Betteridge et al., 2003)'
_computing_structure_solution 'SIR92 (Altomare et al., 1994)'
_diffrn_ambient_temperature 120
_diffrn_measured_fraction_theta_full 0.997
_diffrn_measured_fraction_theta_max 0.997
_diffrn_measurement_device Area
_diffrn_measurement_device_type 'Bruker Kappa Apex2'
_diffrn_measurement_method '\f & \w scans'
_diffrn_radiation_monochromator graphite
_diffrn_radiation_type 'Mo K\a'
_diffrn_radiation_wavelength 0.71073
_diffrn_reflns_av_R_equivalents 0.081
_diffrn_reflns_limit_h_max 14
_diffrn_reflns_limit_h_min -14
_diffrn_reflns_limit_k_max 16
_diffrn_reflns_limit_k_min -16
_diffrn_reflns_limit_l_max 44
_diffrn_reflns_limit_l_min -44
_diffrn_reflns_number 55008
_diffrn_reflns_theta_full 26.032
_diffrn_reflns_theta_max 26.032
_diffrn_reflns_theta_min 1.604
_diffrn_standards_number 0
_exptl_absorpt_coefficient_mu 1.086
_exptl_absorpt_correction_T_max 0.95
_exptl_absorpt_correction_T_min 0.75
_exptl_absorpt_correction_type numerical
_exptl_absorpt_process_details
; 
 Analytical Absorption (De Meulenaer & Tompa, 1965) 
;
_exptl_crystal_colour red
_exptl_crystal_density_diffrn 1.490
_exptl_crystal_density_method 'not measured'
_exptl_crystal_description plate
_exptl_crystal_F_000 2672
_exptl_crystal_size_max 0.420
_exptl_crystal_size_mid 0.260
_exptl_crystal_size_min 0.050
_refine_diff_density_max 1.04
_refine_diff_density_min -1.13
_refine_ls_extinction_method None
_refine_ls_goodness_of_fit_ref 0.9656
_refine_ls_hydrogen_treatment constr
_refine_ls_matrix_type full
_refine_ls_number_parameters 685
_refine_ls_number_reflns 11347
_refine_ls_number_restraints 0
_refine_ls_R_factor_all 0.0728
_refine_ls_R_factor_gt 0.0445
_refine_ls_shift/su_max 0.0010956
_refine_ls_shift/su_mean 0.0001129
_refine_ls_structure_factor_coef Fsqd
_refine_ls_weighting_details
;
 Method= Modified Sheldrick 
 w=1/[\s^2^(F^2^) + ( 0.03P)^2^ + 6.91P] 
 ,where P=(max(Fo^2^,0) + 2Fc^2^)/3 
;
_refine_ls_weighting_scheme calc
_refine_ls_wR_factor_all 0.0940
_refine_ls_wR_factor_gt 0.0859
_refine_ls_wR_factor_ref 0.0940
_reflns_limit_h_max 14
_reflns_limit_h_min -14
_reflns_limit_k_max 16
_reflns_limit_k_min 0
_reflns_limit_l_max 44
_reflns_limit_l_min 0
_reflns_number_gt 8213
_reflns_number_total 11347
_reflns_threshold_expression I>2.0\s(I)
_oxford_diffrn_Wilson_B_factor 0.00
_oxford_diffrn_Wilson_scale 0.00
_oxford_refine_ls_r_factor_ref 0.0728
_oxford_refine_ls_scale 0.085376(13)
_oxford_reflns_number_all 11347
_oxford_reflns_threshold_expression_ref I>-10.0\s(I)
_oxford_structure_analysis_title 'mwb4_016_0m in P2(1)/c'
_cod_data_source_file ic5b01363_si_002.cif
_cod_data_source_block 2
_cod_depositor_comments 'Adding full bibliography for 4344091--4344096.cif.'
_cod_original_cell_volume 5765.1(6)
_cod_original_sg_symbol_Hall '-P 2ybc '
_cod_original_sg_symbol_H-M 'P 1 21/c 1 '
_cod_database_code 4344092

loop_
_symmetry_equiv_pos_as_xyz
x,y,z
-x,-y,-z
-x,y+1/2,-z+1/2
x,-y+1/2,z+1/2

loop_
_atom_site_label
_atom_site_type_symbol
_atom_site_fract_x
_atom_site_fract_y
_atom_site_fract_z
_atom_site_U_iso_or_equiv
_atom_site_occupancy
_atom_site_adp_type
_atom_site_refinement_flags_posn
Ni1 Ni 0.33017(3) 0.95302(3) 0.362941(11) 0.0126 1.0000 Uani .
Ni2 Ni 0.28487(3) 0.87650(3) 0.297989(11) 0.0172 1.0000 Uani .
Cl1 Cl 0.37375(7) 0.87817(7) 0.24654(2) 0.0271 1.0000 Uani .
Cl2 Cl 0.14759(7) 0.77845(7) 0.27041(2) 0.0287 1.0000 Uani .
Cl3 Cl 0.26886(10) 0.97105(9) 0.15707(4) 0.0578 1.0000 Uani .
Cl4 Cl 0.06863(8) 0.85471(7) 0.13599(3) 0.0330 1.0000 Uani .
Cl5 Cl 0.86441(10) 0.44019(9) 0.47713(4) 0.0557 1.0000 Uani .
Cl6 Cl 0.84778(16) 0.64092(10) 0.44973(5) 0.0900 1.0000 Uani .
P1 P 0.39536(7) 1.00230(6) 0.31512(2) 0.0146 1.0000 Uani .
P2 P 0.50447(7) 0.93504(6) 0.38995(2) 0.0135 1.0000 Uani .
P3 P 0.22079(7) 0.83490(6) 0.35025(2) 0.0159 1.0000 Uani .
P4 P 0.19366(7) 1.03060(6) 0.38704(2) 0.0141 1.0000 Uani .
N1 N 0.3919(2) 1.1045(2) 0.29028(7) 0.0189 1.0000 Uani .
N2 N 0.5317(2) 0.9813(2) 0.30975(7) 0.0165 1.0000 Uani .
N3 N 0.2119(2) 0.71724(19) 0.36214(8) 0.0204 1.0000 Uani .
N4 N 0.0802(2) 0.8513(2) 0.34991(8) 0.0193 1.0000 Uani .
C1 C 0.3188(3) 1.1870(2) 0.29178(9) 0.0173 1.0000 Uani .
C2 C 0.2065(3) 1.1842(2) 0.27539(9) 0.0175 1.0000 Uani .
C3 C 0.1569(3) 1.0921(2) 0.25667(10) 0.0226 1.0000 Uani .
C4 C 0.1415(3) 1.2687(3) 0.27646(9) 0.0215 1.0000 Uani .
C5 C 0.1841(3) 1.3561(3) 0.29238(9) 0.0236 1.0000 Uani .
C6 C 0.1110(4) 1.4457(3) 0.29430(11) 0.0364 1.0000 Uani .
C7 C 0.2968(3) 1.3569(3) 0.30815(9) 0.0253 1.0000 Uani .
C8 C 0.3648(3) 1.2742(3) 0.30837(9) 0.0205 1.0000 Uani .
C9 C 0.4848(3) 1.2783(3) 0.32766(10) 0.0312 1.0000 Uani .
C10 C 0.4781(3) 1.1084(3) 0.26425(10) 0.0249 1.0000 Uani .
C11 C 0.5760(3) 1.0439(3) 0.28110(10) 0.0250 1.0000 Uani .
C12 C 0.5878(3) 0.8932(2) 0.32230(9) 0.0156 1.0000 Uani .
C13 C 0.6468(3) 0.8370(3) 0.29855(9) 0.0198 1.0000 Uani .
C14 C 0.7034(3) 0.7529(2) 0.31177(10) 0.0211 1.0000 Uani .
C15 C 0.7024(3) 0.7230(3) 0.34849(10) 0.0224 1.0000 Uani .
C16 C 0.6416(3) 0.7773(2) 0.37211(10) 0.0202 1.0000 Uani .
C17 C 0.5851(3) 0.8629(2) 0.35942(9) 0.0149 1.0000 Uani .
C18 C 0.5882(3) 1.0486(2) 0.39661(8) 0.0152 1.0000 Uani .
C19 C 0.6928(3) 1.0608(2) 0.38405(9) 0.0195 1.0000 Uani .
C20 C 0.7533(3) 1.1479(3) 0.39170(10) 0.0260 1.0000 Uani .
C21 C 0.7093(3) 1.2223(3) 0.41168(10) 0.0265 1.0000 Uani .
C22 C 0.6054(3) 1.2102(3) 0.42433(9) 0.0243 1.0000 Uani .
C23 C 0.5447(3) 1.1237(2) 0.41696(9) 0.0201 1.0000 Uani .
C24 C 0.5410(3) 0.8769(2) 0.43543(9) 0.0163 1.0000 Uani .
C25 C 0.6483(3) 0.8866(3) 0.45535(9) 0.0231 1.0000 Uani .
C26 C 0.6747(3) 0.8378(3) 0.48875(9) 0.0270 1.0000 Uani .
C27 C 0.5951(3) 0.7795(3) 0.50329(10) 0.0277 1.0000 Uani .
C28 C 0.4891(3) 0.7703(3) 0.48393(10) 0.0279 1.0000 Uani .
C29 C 0.4616(3) 0.8192(2) 0.45012(9) 0.0200 1.0000 Uani .
C30 C 0.2989(3) 0.6578(2) 0.38139(10) 0.0208 1.0000 Uani .
C31 C 0.2908(3) 0.6350(3) 0.41911(10) 0.0261 1.0000 Uani .
C32 C 0.1987(3) 0.6768(3) 0.43939(11) 0.0350 1.0000 Uani .
C33 C 0.3729(3) 0.5752(3) 0.43789(11) 0.0284 1.0000 Uani .
C34 C 0.4630(3) 0.5402(3) 0.42095(11) 0.0318 1.0000 Uani .
C35 C 0.5553(4) 0.4812(3) 0.44359(13) 0.0477 1.0000 Uani .
C36 C 0.4686(3) 0.5636(3) 0.38363(11) 0.0295 1.0000 Uani .
C37 C 0.3871(3) 0.6216(2) 0.36309(10) 0.0238 1.0000 Uani .
C38 C 0.3957(3) 0.6430(3) 0.32277(10) 0.0296 1.0000 Uani .
C39 C 0.0979(3) 0.6752(3) 0.35296(11) 0.0295 1.0000 Uani .
C40 C 0.0145(3) 0.7596(3) 0.35080(13) 0.0347 1.0000 Uani .
C41 C 0.0264(3) 0.9399(2) 0.33724(9) 0.0190 1.0000 Uani .
C42 C -0.0670(3) 0.9399(3) 0.31039(9) 0.0238 1.0000 Uani .
C43 C -0.1170(3) 1.0274(3) 0.29775(10) 0.0264 1.0000 Uani .
C44 C -0.0743(3) 1.1159(3) 0.31119(9) 0.0254 1.0000 Uani .
C45 C 0.0181(3) 1.1170(3) 0.33853(9) 0.0214 1.0000 Uani .
C46 C 0.0685(3) 1.0302(2) 0.35261(8) 0.0154 1.0000 Uani .
C47 C 0.1472(3) 0.9694(2) 0.42802(9) 0.0165 1.0000 Uani .
C48 C 0.0370(3) 0.9376(2) 0.43052(10) 0.0224 1.0000 Uani .
C49 C 0.0096(3) 0.8918(3) 0.46282(11) 0.0310 1.0000 Uani .
C50 C 0.0908(3) 0.8788(3) 0.49297(10) 0.0316 1.0000 Uani .
C51 C 0.1996(3) 0.9115(3) 0.49134(10) 0.0299 1.0000 Uani .
C52 C 0.2280(3) 0.9559(2) 0.45908(9) 0.0208 1.0000 Uani .
C53 C 0.1975(3) 1.1588(2) 0.40342(9) 0.0165 1.0000 Uani .
C54 C 0.1220(3) 1.1928(2) 0.42718(9) 0.0201 1.0000 Uani .
C55 C 0.1241(3) 1.2903(3) 0.43827(9) 0.0257 1.0000 Uani .
C56 C 0.2005(3) 1.3550(3) 0.42554(10) 0.0273 1.0000 Uani .
C57 C 0.2753(3) 1.3225(3) 0.40188(10) 0.0262 1.0000 Uani .
C58 C 0.2747(3) 1.2242(2) 0.39089(9) 0.0206 1.0000 Uani .
C59 C 0.1885(3) 0.8705(3) 0.16925(11) 0.0323 1.0000 Uani .
C60 C 0.8937(4) 0.5231(3) 0.44237(13) 0.0571 1.0000 Uani .
H31 H 0.0876 1.1066 0.2403 0.0339 1.0000 Uiso R
H32 H 0.1393 1.0456 0.2747 0.0340 1.0000 Uiso R
H33 H 0.2091 1.0627 0.2416 0.0341 1.0000 Uiso R
H41 H 0.0665 1.2682 0.2662 0.0255 1.0000 Uiso R
H61 H 0.1525 1.5042 0.2889 0.0545 1.0000 Uiso R
H62 H 0.0455 1.4403 0.2762 0.0553 1.0000 Uiso R
H63 H 0.0873 1.4510 0.3192 0.0553 1.0000 Uiso R
H71 H 0.3282 1.4156 0.3197 0.0300 1.0000 Uiso R
H91 H 0.4925 1.3321 0.3455 0.0471 1.0000 Uiso R
H92 H 0.5374 1.2884 0.3096 0.0473 1.0000 Uiso R
H93 H 0.5042 1.2168 0.3407 0.0471 1.0000 Uiso R
H101 H 0.5022 1.1752 0.2615 0.0295 1.0000 Uiso R
H102 H 0.4474 1.0822 0.2396 0.0298 1.0000 Uiso R
H111 H 0.6368 1.0848 0.2932 0.0302 1.0000 Uiso R
H112 H 0.6031 1.0023 0.2617 0.0299 1.0000 Uiso R
H131 H 0.6482 0.8565 0.2740 0.0242 1.0000 Uiso R
H141 H 0.7442 0.7155 0.2961 0.0249 1.0000 Uiso R
H151 H 0.7427 0.6671 0.3578 0.0269 1.0000 Uiso R
H161 H 0.6381 0.7557 0.3968 0.0236 1.0000 Uiso R
H191 H 0.7223 1.0097 0.3705 0.0233 1.0000 Uiso R
H201 H 0.8225 1.1547 0.3833 0.0311 1.0000 Uiso R
H211 H 0.7503 1.2807 0.4169 0.0314 1.0000 Uiso R
H221 H 0.5761 1.2605 0.4374 0.0288 1.0000 Uiso R
H231 H 0.4747 1.1159 0.4254 0.0240 1.0000 Uiso R
H251 H 0.7030 0.9262 0.4460 0.0278 1.0000 Uiso R
H261 H 0.7475 0.8438 0.5016 0.0320 1.0000 Uiso R
H271 H 0.6138 0.7468 0.5257 0.0333 1.0000 Uiso R
H281 H 0.4344 0.7313 0.4934 0.0328 1.0000 Uiso R
H291 H 0.3887 0.8147 0.4374 0.0235 1.0000 Uiso R
H321 H 0.2231 0.6813 0.4659 0.0525 1.0000 Uiso R
H322 H 0.1775 0.7409 0.4301 0.0519 1.0000 Uiso R
H323 H 0.1329 0.6341 0.4357 0.0527 1.0000 Uiso R
H331 H 0.3671 0.5589 0.4629 0.0339 1.0000 Uiso R
H351 H 0.5250 0.4337 0.4593 0.0718 1.0000 Uiso R
H352 H 0.6029 0.5249 0.4595 0.0722 1.0000 Uiso R
H353 H 0.6010 0.4481 0.4269 0.0719 1.0000 Uiso R
H361 H 0.5294 0.5391 0.3718 0.0350 1.0000 Uiso R
H381 H 0.4299 0.7057 0.3197 0.0442 1.0000 Uiso R
H382 H 0.4413 0.5937 0.3120 0.0442 1.0000 Uiso R
H383 H 0.3228 0.6437 0.3083 0.0434 1.0000 Uiso R
H391 H 0.0947 0.6444 0.3283 0.0364 1.0000 Uiso R
H392 H 0.0812 0.6276 0.3718 0.0358 1.0000 Uiso R
H401 H -0.0245 0.7584 0.3734 0.0424 1.0000 Uiso R
H402 H -0.0393 0.7527 0.3284 0.0422 1.0000 Uiso R
H421 H -0.0961 0.8801 0.3009 0.0284 1.0000 Uiso R
H431 H -0.1785 1.0260 0.2788 0.0319 1.0000 Uiso R
H441 H -0.1056 1.1742 0.3021 0.0297 1.0000 Uiso R
H451 H 0.0464 1.1776 0.3474 0.0249 1.0000 Uiso R
H481 H -0.0185 0.9458 0.4103 0.0268 1.0000 Uiso R
H491 H -0.0641 0.8709 0.4638 0.0368 1.0000 Uiso R
H501 H 0.0706 0.8481 0.5145 0.0375 1.0000 Uiso R
H511 H 0.2559 0.9027 0.5119 0.0357 1.0000 Uiso R
H521 H 0.3017 0.9768 0.4583 0.0251 1.0000 Uiso R
H541 H 0.0692 1.1496 0.4358 0.0233 1.0000 Uiso R
H551 H 0.0723 1.3125 0.4542 0.0308 1.0000 Uiso R
H561 H 0.2020 1.4211 0.4332 0.0328 1.0000 Uiso R
H571 H 0.3266 1.3661 0.3936 0.0307 1.0000 Uiso R
H581 H 0.3268 1.2019 0.3757 0.0246 1.0000 Uiso R
H591 H 0.2349 0.8123 0.1688 0.0395 1.0000 Uiso R
H592 H 0.1662 0.8807 0.1940 0.0391 1.0000 Uiso R
H601 H 0.9760 0.5251 0.4420 0.0685 1.0000 Uiso R
H602 H 0.8554 0.5004 0.4181 0.0686 1.0000 Uiso R

loop_
_atom_site_aniso_label
_atom_site_aniso_U_11
_atom_site_aniso_U_22
_atom_site_aniso_U_33
_atom_site_aniso_U_23
_atom_site_aniso_U_13
_atom_site_aniso_U_12
Ni1 0.0113(2) 0.0147(2) 0.0121(2) -0.00035(17) 0.00232(16) -0.00063(17)
Ni2 0.0153(2) 0.0227(2) 0.0135(2) -0.00400(18) 0.00116(17) -0.00063(18)
Cl1 0.0233(5) 0.0440(6) 0.0146(4) -0.0091(4) 0.0054(3) -0.0020(4)
Cl2 0.0219(5) 0.0426(6) 0.0206(5) -0.0119(4) -0.0016(4) -0.0123(4)
Cl3 0.0503(7) 0.0488(7) 0.0688(8) 0.0302(6) -0.0149(6) -0.0263(6)
Cl4 0.0295(5) 0.0325(5) 0.0360(5) -0.0005(4) -0.0009(4) -0.0039(4)
Cl5 0.0485(7) 0.0574(8) 0.0596(8) 0.0171(6) -0.0003(6) -0.0067(6)
Cl6 0.1331(15) 0.0400(8) 0.0886(11) 0.0008(7) -0.0207(10) 0.0042(8)
P1 0.0121(4) 0.0200(5) 0.0118(4) 0.0011(3) 0.0019(3) 0.0005(3)
P2 0.0130(4) 0.0151(4) 0.0123(4) -0.0002(3) 0.0012(3) 0.0003(3)
P3 0.0125(4) 0.0174(5) 0.0181(5) -0.0030(3) 0.0025(3) -0.0013(3)
P4 0.0132(4) 0.0152(4) 0.0141(4) -0.0005(3) 0.0025(3) 0.0008(3)
N1 0.0163(14) 0.0215(16) 0.0197(15) 0.0084(12) 0.0056(12) 0.0031(12)
N2 0.0151(14) 0.0225(16) 0.0125(14) 0.0029(11) 0.0045(11) 0.0019(12)
N3 0.0153(15) 0.0159(15) 0.0306(17) -0.0033(12) 0.0050(12) -0.0027(12)
N4 0.0122(14) 0.0197(16) 0.0260(16) -0.0015(12) 0.0025(12) -0.0029(12)
C1 0.0187(17) 0.0188(18) 0.0150(17) 0.0050(13) 0.0040(14) -0.0004(14)
C2 0.0167(17) 0.0241(19) 0.0125(17) 0.0039(14) 0.0052(13) -0.0012(14)
C3 0.0189(18) 0.0238(19) 0.0245(19) 0.0000(15) -0.0003(15) -0.0011(15)
C4 0.0188(18) 0.027(2) 0.0193(19) 0.0048(15) 0.0045(14) 0.0028(15)
C5 0.034(2) 0.022(2) 0.0170(18) 0.0056(14) 0.0108(16) 0.0064(16)
C6 0.051(3) 0.024(2) 0.037(2) 0.0050(18) 0.015(2) 0.0082(19)
C7 0.040(2) 0.022(2) 0.0143(18) 0.0026(14) 0.0054(16) -0.0071(17)
C8 0.0209(18) 0.026(2) 0.0148(18) 0.0052(14) 0.0020(14) -0.0042(15)
C9 0.030(2) 0.038(2) 0.025(2) 0.0061(17) -0.0012(17) -0.0157(18)
C10 0.0207(18) 0.035(2) 0.0209(19) 0.0106(16) 0.0097(15) 0.0048(16)
C11 0.0191(18) 0.034(2) 0.0233(19) 0.0117(16) 0.0080(15) 0.0025(16)
C12 0.0109(16) 0.0195(18) 0.0160(17) -0.0013(14) -0.0005(13) -0.0016(13)
C13 0.0175(17) 0.029(2) 0.0131(17) -0.0059(14) 0.0031(14) -0.0036(15)
C14 0.0189(18) 0.0189(19) 0.026(2) -0.0083(15) 0.0054(15) -0.0005(14)
C15 0.0181(18) 0.0176(19) 0.031(2) -0.0028(15) 0.0015(15) 0.0014(14)
C16 0.0207(18) 0.0202(19) 0.0202(18) -0.0005(14) 0.0047(14) -0.0031(15)
C17 0.0116(16) 0.0193(18) 0.0142(17) -0.0004(13) 0.0027(13) 0.0018(13)
C18 0.0146(16) 0.0171(17) 0.0126(16) 0.0017(13) -0.0035(13) -0.0008(13)
C19 0.0212(18) 0.0197(18) 0.0182(18) -0.0032(14) 0.0053(14) -0.0003(14)
C20 0.0209(19) 0.030(2) 0.027(2) -0.0019(16) 0.0058(16) -0.0086(16)
C21 0.034(2) 0.021(2) 0.023(2) -0.0001(15) -0.0008(16) -0.0111(16)
C22 0.036(2) 0.0192(19) 0.0187(19) -0.0032(14) 0.0056(16) -0.0003(16)
C23 0.0222(18) 0.0211(19) 0.0175(17) 0.0001(14) 0.0046(14) -0.0001(15)
C24 0.0211(18) 0.0140(17) 0.0141(17) -0.0012(13) 0.0033(14) 0.0026(14)
C25 0.0215(18) 0.028(2) 0.0194(18) 0.0040(15) 0.0021(15) -0.0016(15)
C26 0.026(2) 0.036(2) 0.0178(19) 0.0003(16) -0.0058(15) 0.0060(17)
C27 0.044(2) 0.025(2) 0.0136(18) 0.0039(15) -0.0011(17) 0.0065(17)
C28 0.038(2) 0.026(2) 0.021(2) 0.0066(15) 0.0077(17) -0.0038(17)
C29 0.0233(18) 0.0172(18) 0.0190(18) 0.0011(14) 0.0007(15) -0.0008(15)
C30 0.0194(18) 0.0117(17) 0.032(2) -0.0031(14) 0.0046(15) -0.0026(14)
C31 0.029(2) 0.021(2) 0.030(2) -0.0019(16) 0.0076(16) -0.0051(16)
C32 0.039(2) 0.032(2) 0.038(2) 0.0024(18) 0.0184(19) -0.0017(19)
C33 0.038(2) 0.0174(19) 0.030(2) 0.0028(15) 0.0057(17) -0.0034(17)
C34 0.036(2) 0.0141(19) 0.044(2) 0.0004(17) 0.0009(19) 0.0004(17)
C35 0.053(3) 0.029(2) 0.059(3) 0.007(2) -0.004(2) 0.009(2)
C36 0.025(2) 0.0163(19) 0.049(3) -0.0036(17) 0.0125(18) -0.0005(15)
C37 0.0219(18) 0.0144(18) 0.036(2) -0.0017(15) 0.0082(16) -0.0067(15)
C38 0.030(2) 0.026(2) 0.035(2) -0.0056(17) 0.0151(18) 0.0022(17)
C39 0.0198(19) 0.021(2) 0.048(2) -0.0032(17) 0.0055(17) -0.0081(16)
C40 0.0199(19) 0.023(2) 0.061(3) -0.0011(19) 0.0043(19) -0.0072(16)
C41 0.0147(17) 0.0242(19) 0.0189(18) -0.0028(14) 0.0052(14) 0.0014(14)
C42 0.0134(17) 0.033(2) 0.0247(19) -0.0098(16) 0.0017(14) -0.0037(15)
C43 0.0112(17) 0.046(2) 0.0204(19) -0.0042(17) -0.0031(14) 0.0037(16)
C44 0.0208(19) 0.035(2) 0.0198(19) 0.0021(16) 0.0021(15) 0.0118(16)
C45 0.0219(18) 0.0233(19) 0.0206(18) -0.0013(15) 0.0095(15) 0.0025(15)
C46 0.0115(16) 0.0230(19) 0.0124(16) 0.0004(13) 0.0039(13) 0.0008(13)
C47 0.0224(18) 0.0132(17) 0.0151(17) -0.0023(13) 0.0071(14) 0.0028(14)
C48 0.0233(19) 0.0215(19) 0.0239(19) -0.0006(15) 0.0086(15) -0.0006(15)
C49 0.031(2) 0.026(2) 0.040(2) 0.0019(18) 0.0199(19) -0.0006(17)
C50 0.048(3) 0.027(2) 0.024(2) 0.0065(16) 0.0218(19) 0.0046(19)
C51 0.041(2) 0.028(2) 0.021(2) 0.0023(16) 0.0062(17) 0.0026(18)
C52 0.0226(18) 0.0176(18) 0.0228(19) -0.0007(14) 0.0057(15) -0.0002(15)
C53 0.0177(17) 0.0158(17) 0.0152(17) 0.0004(13) -0.0016(14) 0.0007(14)
C54 0.0195(18) 0.0208(19) 0.0196(18) 0.0023(14) 0.0004(14) 0.0029(14)
C55 0.030(2) 0.027(2) 0.0197(19) -0.0040(15) 0.0026(16) 0.0084(16)
C56 0.036(2) 0.0164(19) 0.027(2) -0.0023(15) -0.0054(17) 0.0018(16)
C57 0.034(2) 0.021(2) 0.024(2) 0.0020(15) 0.0017(17) -0.0072(16)
C58 0.0202(18) 0.0226(19) 0.0190(18) 0.0047(14) 0.0020(14) 0.0007(15)
C59 0.035(2) 0.028(2) 0.032(2) 0.0049(17) -0.0017(18) -0.0105(18)
C60 0.070(3) 0.056(3) 0.047(3) 0.004(2) 0.013(3) -0.012(3)

loop_
_atom_type_symbol
_atom_type_scat_dispersion_real
_atom_type_scat_dispersion_imag
_atom_type_scat_Cromer_Mann_a1
_atom_type_scat_Cromer_Mann_b1
_atom_type_scat_Cromer_Mann_a2
_atom_type_scat_Cromer_Mann_b2
_atom_type_scat_Cromer_Mann_a3
_atom_type_scat_Cromer_Mann_b3
_atom_type_scat_Cromer_Mann_a4
_atom_type_scat_Cromer_Mann_b4
_atom_type_scat_Cromer_Mann_c
_atom_type_scat_source
C 0.0033 0.0016 2.3100 20.8439 1.0200 10.2075 1.5886 0.5687 0.8650 51.6512 0.2156 'International Tables Vol C 4.2.6.8 and 6.1.1.4'
H 0.0000 0.0000 0.4930 10.5109 0.3229 26.1257 0.1402 3.1424 0.0408 57.7998 0.0030 'International Tables Vol C 4.2.6.8 and 6.1.1.4'
N 0.0061 0.0033 12.2126 0.0057 3.1322 9.8933 2.0125 28.9975 1.1663 0.5826 -11.5290 'International Tables Vol C 4.2.6.8 and 6.1.1.4'
P 0.1023 0.0942 6.4345 1.9067 4.1791 27.1570 1.7800 0.5260 1.4908 68.1645 1.1149 'International Tables Vol C 4.2.6.8 and 6.1.1.4'
Cl 0.1484 0.1585 11.4604 0.0104 7.1964 1.1662 6.2556 18.5194 1.6455 47.7784 -9.5574 'International Tables Vol C 4.2.6.8 and 6.1.1.4'
Ni 0.3393 1.1124 12.8376 3.8785 7.2920 0.2565 4.4438 12.1763 2.3800 66.3421 1.0341 'International Tables Vol C 4.2.6.8 and 6.1.1.4'

loop_
_geom_angle_atom_site_label_1
_geom_angle_atom_site_label_2
_geom_angle_atom_site_label_3
_geom_angle
_geom_angle_publ_flag
Ni2 Ni1 P1 55.59(3) yes
Ni2 Ni1 P2 116.38(3) yes
P1 Ni1 P2 88.58(3) yes
Ni2 Ni1 P3 55.05(3) yes
P1 Ni1 P3 110.63(4) yes
P2 Ni1 P3 122.95(4) yes
Ni2 Ni1 P4 117.98(3) yes
P1 Ni1 P4 122.46(4) yes
P2 Ni1 P4 125.64(3) yes
P3 Ni1 P4 89.07(3) yes
Ni1 Ni2 Cl1 132.99(3) yes
Ni1 Ni2 Cl2 135.13(3) yes
Cl1 Ni2 Cl2 91.85(3) yes
Ni1 Ni2 P1 51.19(2) yes
Cl1 Ni2 P1 84.12(3) yes
Cl2 Ni2 P1 164.61(4) yes
Ni1 Ni2 P3 51.47(3) yes
Cl1 Ni2 P3 164.01(4) yes
Cl2 Ni2 P3 85.16(3) yes
P1 Ni2 P3 102.65(3) yes
Ni2 P1 Ni1 73.22(3) yes
Ni2 P1 N1 121.83(10) yes
Ni1 P1 N1 137.00(10) yes
Ni2 P1 N2 112.91(10) yes
Ni1 P1 N2 120.02(10) yes
N1 P1 N2 92.47(13) yes
Ni1 P2 C17 109.31(10) yes
Ni1 P2 C18 115.68(10) yes
C17 P2 C18 102.32(14) yes
Ni1 P2 C24 123.86(11) yes
C17 P2 C24 102.66(14) yes
C18 P2 C24 100.34(14) yes
Ni2 P3 Ni1 73.48(3) yes
Ni2 P3 N3 120.65(10) yes
Ni1 P3 N3 137.95(11) yes
Ni2 P3 N4 114.02(10) yes
Ni1 P3 N4 119.56(10) yes
N3 P3 N4 92.04(13) yes
Ni1 P4 C46 108.34(10) yes
Ni1 P4 C47 113.97(11) yes
C46 P4 C47 104.13(14) yes
Ni1 P4 C53 126.10(11) yes
C46 P4 C53 101.99(15) yes
C47 P4 C53 99.86(14) yes
P1 N1 C1 128.2(2) yes
P1 N1 C10 113.6(2) yes
C1 N1 C10 118.1(3) yes
P1 N2 C11 114.2(2) yes
P1 N2 C12 122.1(2) yes
C11 N2 C12 120.9(3) yes
P3 N3 C30 127.2(2) yes
P3 N3 C39 113.6(2) yes
C30 N3 C39 119.1(3) yes
P3 N4 C40 114.6(2) yes
P3 N4 C41 121.8(2) yes
C40 N4 C41 120.3(3) yes
N1 C1 C2 121.4(3) yes
N1 C1 C8 118.1(3) yes
C2 C1 C8 120.5(3) yes
C1 C2 C3 121.1(3) yes
C1 C2 C4 118.3(3) yes
C3 C2 C4 120.6(3) yes
C2 C3 H31 111.1 no
C2 C3 H32 110.8 no
H31 C3 H32 107.9 no
C2 C3 H33 110.6 no
H31 C3 H33 107.6 no
H32 C3 H33 108.7 no
C2 C4 C5 122.9(3) yes
C2 C4 H41 119.9 no
C5 C4 H41 117.3 no
C4 C5 C6 121.8(3) yes
C4 C5 C7 117.4(3) yes
C6 C5 C7 120.7(3) yes
C5 C6 H61 110.1 no
C5 C6 H62 109.7 no
H61 C6 H62 108.8 no
C5 C6 H63 109.6 no
H61 C6 H63 109.4 no
H62 C6 H63 109.2 no
C5 C7 C8 122.1(3) yes
C5 C7 H71 119.4 no
C8 C7 H71 118.5 no
C1 C8 C7 118.9(3) yes
C1 C8 C9 121.6(3) yes
C7 C8 C9 119.5(3) yes
C8 C9 H91 110.0 no
C8 C9 H92 110.6 no
H91 C9 H92 108.7 no
C8 C9 H93 110.2 no
H91 C9 H93 109.4 no
H92 C9 H93 108.0 no
N1 C10 C11 106.6(3) yes
N1 C10 H101 109.9 no
C11 C10 H101 111.1 no
N1 C10 H102 110.4 no
C11 C10 H102 109.6 no
H101 C10 H102 109.3 no
C10 C11 N2 106.7(3) yes
C10 C11 H111 110.0 no
N2 C11 H111 109.0 no
C10 C11 H112 110.5 no
N2 C11 H112 109.6 no
H111 C11 H112 110.8 no
N2 C12 C13 121.4(3) yes
N2 C12 C17 119.2(3) yes
C13 C12 C17 119.4(3) yes
C12 C13 C14 120.2(3) yes
C12 C13 H131 119.6 no
C14 C13 H131 120.2 no
C13 C14 C15 120.8(3) yes
C13 C14 H141 120.6 no
C15 C14 H141 118.6 no
C14 C15 C16 119.4(3) yes
C14 C15 H151 121.0 no
C16 C15 H151 119.6 no
C15 C16 C17 120.6(3) yes
C15 C16 H161 119.6 no
C17 C16 H161 119.7 no
P2 C17 C12 119.2(2) yes
P2 C17 C16 121.3(2) yes
C12 C17 C16 119.5(3) yes
P2 C18 C19 123.6(2) yes
P2 C18 C23 117.1(2) yes
C19 C18 C23 119.2(3) yes
C18 C19 C20 120.0(3) yes
C18 C19 H191 119.1 no
C20 C19 H191 120.9 no
C19 C20 C21 120.4(3) yes
C19 C20 H201 119.0 no
C21 C20 H201 120.7 no
C20 C21 C22 119.7(3) yes
C20 C21 H211 120.2 no
C22 C21 H211 120.1 no
C21 C22 C23 120.3(3) yes
C21 C22 H221 119.3 no
C23 C22 H221 120.4 no
C18 C23 C22 120.3(3) yes
C18 C23 H231 119.6 no
C22 C23 H231 120.1 no
P2 C24 C25 121.7(2) yes
P2 C24 C29 119.2(2) yes
C25 C24 C29 119.0(3) yes
C24 C25 C26 120.2(3) yes
C24 C25 H251 120.3 no
C26 C25 H251 119.5 no
C25 C26 C27 120.6(3) yes
C25 C26 H261 119.3 no
C27 C26 H261 120.0 no
C26 C27 C28 119.4(3) yes
C26 C27 H271 120.0 no
C28 C27 H271 120.7 no
C27 C28 C29 120.5(3) yes
C27 C28 H281 120.4 no
C29 C28 H281 119.2 no
C28 C29 C24 120.3(3) yes
C28 C29 H291 120.4 no
C24 C29 H291 119.2 no
N3 C30 C31 117.6(3) yes
N3 C30 C37 121.1(3) yes
C31 C30 C37 121.2(3) yes
C30 C31 C32 121.5(3) yes
C30 C31 C33 118.4(3) yes
C32 C31 C33 120.1(3) yes
C31 C32 H321 110.6 no
C31 C32 H322 110.7 no
H321 C32 H322 108.9 no
C31 C32 H323 109.3 no
H321 C32 H323 108.6 no
H322 C32 H323 108.7 no
C31 C33 C34 121.9(4) yes
C31 C33 H331 118.7 no
C34 C33 H331 119.4 no
C33 C34 C35 119.8(4) yes
C33 C34 C36 118.4(3) yes
C35 C34 C36 121.7(4) yes
C34 C35 H351 111.9 no
C34 C35 H352 109.3 no
H351 C35 H352 107.6 no
C34 C35 H353 109.8 no
H351 C35 H353 109.3 no
H352 C35 H353 108.8 no
C34 C36 C37 122.2(3) yes
C34 C36 H361 118.9 no
C37 C36 H361 118.9 no
C30 C37 C36 117.8(3) yes
C30 C37 C38 122.0(3) yes
C36 C37 C38 120.1(3) yes
C37 C38 H381 111.3 no
C37 C38 H382 111.0 no
H381 C38 H382 107.6 no
C37 C38 H383 111.5 no
H381 C38 H383 107.5 no
H382 C38 H383 107.7 no
N3 C39 C40 107.4(3) yes
N3 C39 H391 107.8 no
C40 C39 H391 108.8 no
N3 C39 H392 111.1 no
C40 C39 H392 110.6 no
H391 C39 H392 111.0 no
C39 C40 N4 107.2(3) yes
C39 C40 H401 108.5 no
N4 C40 H401 109.7 no
C39 C40 H402 109.5 no
N4 C40 H402 111.3 no
H401 C40 H402 110.5 no
N4 C41 C42 121.4(3) yes
N4 C41 C46 119.1(3) yes
C42 C41 C46 119.4(3) yes
C41 C42 C43 120.6(3) yes
C41 C42 H421 119.2 no
C43 C42 H421 120.2 no
C42 C43 C44 120.8(3) yes
C42 C43 H431 119.3 no
C44 C43 H431 119.8 no
C43 C44 C45 119.3(3) yes
C43 C44 H441 120.8 no
C45 C44 H441 119.8 no
C44 C45 C46 121.3(3) yes
C44 C45 H451 118.6 no
C46 C45 H451 120.1 no
P4 C46 C41 119.5(2) yes
P4 C46 C45 121.8(3) yes
C41 C46 C45 118.5(3) yes
P4 C47 C48 124.6(3) yes
P4 C47 C52 117.2(2) yes
C48 C47 C52 118.1(3) yes
C47 C48 C49 120.6(3) yes
C47 C48 H481 119.9 no
C49 C48 H481 119.5 no
C48 C49 C50 120.2(3) yes
C48 C49 H491 119.2 no
C50 C49 H491 120.7 no
C49 C50 C51 120.1(3) yes
C49 C50 H501 118.9 no
C51 C50 H501 120.9 no
C50 C51 C52 120.0(4) yes
C50 C51 H511 120.7 no
C52 C51 H511 119.3 no
C47 C52 C51 120.9(3) yes
C47 C52 H521 120.1 no
C51 C52 H521 119.0 no
P4 C53 C54 121.2(2) yes
P4 C53 C58 119.6(2) yes
C54 C53 C58 119.2(3) yes
C53 C54 C55 120.2(3) yes
C53 C54 H541 120.1 no
C55 C54 H541 119.6 no
C54 C55 C56 120.3(3) yes
C54 C55 H551 119.4 no
C56 C55 H551 120.3 no
C55 C56 C57 120.1(3) yes
C55 C56 H561 120.2 no
C57 C56 H561 119.7 no
C56 C57 C58 120.0(3) yes
C56 C57 H571 119.6 no
C58 C57 H571 120.3 no
C57 C58 C53 120.1(3) yes
C57 C58 H581 120.0 no
C53 C58 H581 119.8 no
Cl4 C59 Cl3 110.4(2) yes
Cl4 C59 H591 107.9 no
Cl3 C59 H591 107.7 no
Cl4 C59 H592 110.6 no
Cl3 C59 H592 109.6 no
H591 C59 H592 110.6 no
Cl5 C60 Cl6 113.3(3) yes
Cl5 C60 H601 108.1 no
Cl6 C60 H601 108.1 no
Cl5 C60 H602 108.8 no
Cl6 C60 H602 107.8 no
H601 C60 H602 110.8 no

loop_
_geom_bond_atom_site_label_1
_geom_bond_atom_site_label_2
_geom_bond_distance
_geom_bond_publ_flag
Ni1 Ni2 2.5523(6) yes
Ni1 P1 2.0772(9) yes
Ni1 P2 2.1968(9) yes
Ni1 P3 2.0825(9) yes
Ni1 P4 2.1982(9) yes
Ni2 Cl1 2.2353(9) yes
Ni2 Cl2 2.2452(9) yes
Ni2 P1 2.1993(10) yes
Ni2 P3 2.1822(9) yes
Cl3 C59 1.752(4) yes
Cl4 C59 1.762(4) yes
Cl5 C60 1.746(5) yes
Cl6 C60 1.722(5) yes
P1 N1 1.648(3) yes
P1 N2 1.681(3) yes
P2 C17 1.825(3) yes
P2 C18 1.836(3) yes
P2 C24 1.820(3) yes
P3 N3 1.661(3) yes
P3 N4 1.686(3) yes
P4 C46 1.820(3) yes
P4 C47 1.831(3) yes
P4 C53 1.837(3) yes
N1 C1 1.425(4) yes
N1 C10 1.468(4) yes
N2 C11 1.479(4) yes
N2 C12 1.417(4) yes
N3 C30 1.425(4) yes
N3 C39 1.472(4) yes
N4 C40 1.473(4) yes
N4 C41 1.413(4) yes
C1 C2 1.395(4) yes
C1 C8 1.407(5) yes
C2 C3 1.507(4) yes
C2 C4 1.388(5) yes
C3 H31 0.973 no
C3 H32 0.947 no
C3 H33 0.958 no
C4 C5 1.388(5) yes
C4 H41 0.925 no
C5 C6 1.502(5) yes
C5 C7 1.393(5) yes
C6 H61 0.968 no
C6 H62 0.957 no
C6 H63 0.971 no
C7 C8 1.384(5) yes
C7 H71 0.955 no
C8 C9 1.513(5) yes
C9 H91 0.969 no
C9 H92 0.962 no
C9 H93 0.972 no
C10 C11 1.525(5) yes
C10 H101 0.961 no
C10 H102 0.984 no
C11 H111 0.972 no
C11 H112 0.980 no
C12 C13 1.396(4) yes
C12 C17 1.399(4) yes
C13 C14 1.381(5) yes
C13 H131 0.921 no
C14 C15 1.381(5) yes
C14 H141 0.936 no
C15 C16 1.390(5) yes
C15 H151 0.938 no
C16 C17 1.393(4) yes
C16 H161 0.940 no
C18 C19 1.384(4) yes
C18 C23 1.391(4) yes
C19 C20 1.396(5) yes
C19 H191 0.939 no
C20 C21 1.378(5) yes
C20 H201 0.915 no
C21 C22 1.377(5) yes
C21 H211 0.938 no
C22 C23 1.388(5) yes
C22 H221 0.921 no
C23 H231 0.926 no
C24 C25 1.394(4) yes
C24 C29 1.380(4) yes
C25 C26 1.375(5) yes
C25 H251 0.937 no
C26 C27 1.383(5) yes
C26 H261 0.936 no
C27 C28 1.372(5) yes
C27 H271 0.923 no
C28 C29 1.389(5) yes
C28 H281 0.934 no
C29 H291 0.934 no
C30 C31 1.404(5) yes
C30 C37 1.393(5) yes
C31 C32 1.498(5) yes
C31 C33 1.383(5) yes
C32 H321 0.964 no
C32 H322 0.956 no
C32 H323 0.970 no
C33 C34 1.379(5) yes
C33 H331 0.934 no
C34 C35 1.516(5) yes
C34 C36 1.386(5) yes
C35 H351 0.956 no
C35 H352 0.962 no
C35 H353 0.966 no
C36 C37 1.391(5) yes
C36 H361 0.943 no
C37 C38 1.492(5) yes
C38 H381 0.956 no
C38 H382 0.970 no
C38 H383 0.957 no
C39 C40 1.513(5) yes
C39 H391 0.977 no
C39 H392 0.974 no
C40 H401 0.981 no
C40 H402 0.971 no
C41 C42 1.382(5) yes
C41 C46 1.413(4) yes
C42 C43 1.382(5) yes
C42 H421 0.931 no
C43 C44 1.370(5) yes
C43 H431 0.939 no
C44 C45 1.385(5) yes
C44 H441 0.919 no
C45 C46 1.391(4) yes
C45 H451 0.931 no
C47 C48 1.394(4) yes
C47 C52 1.395(5) yes
C48 C49 1.389(5) yes
C48 H481 0.930 no
C49 C50 1.374(5) yes
C49 H491 0.927 no
C50 C51 1.377(5) yes
C50 H501 0.935 no
C51 C52 1.383(5) yes
C51 H511 0.944 no
C52 H521 0.926 no
C53 C54 1.389(4) yes
C53 C58 1.391(4) yes
C54 C55 1.383(5) yes
C54 H541 0.939 no
C55 C56 1.380(5) yes
C55 H551 0.938 no
C56 C57 1.374(5) yes
C56 H561 0.939 no
C57 C58 1.393(5) yes
C57 H571 0.925 no
C58 H581 0.924 no
C59 H591 0.966 no
C59 H592 0.968 no
C60 H601 0.981 no
C60 H602 0.985 no
